data_4125641
loop_
_publ_author_name
'Sevov, Christo S.'
'Hickey, David P.'
'Cook, Monique E.'
'Robinson, Sophia G.'
'Barnett, Shoshanna'
'Minteer, Shelley D.'
'Sigman, Matthew S.'
'Sanford, Melanie S.'

_publ_section_title
;
 Physical Organic Approach to Persistent, Cyclable, Low-Potential
 Electrolytes for Flow Battery Applications.
;
_journal_issue 8
_journal_name_full 'Journal of the American Chemical Society'
_journal_page_first 2924
_journal_page_last 2927
_journal_paper_doi 10.1021/jacs.7b00147
_journal_volume 139
_journal_year 2017
_chemical_formula_moiety 'C20 H18 N O, B F4'
_chemical_formula_sum 'C20 H18 B F4 N O'
_chemical_formula_weight 375.16
_space_group_crystal_system orthorhombic
_space_group_IT_number 19
_space_group_name_Hall 'P 2ac 2ab'
_space_group_name_H-M_alt 'P 21 21 21'
_symmetry_space_group_name_Hall 'P 2ac 2ab'
_symmetry_space_group_name_H-M 'P 21 21 21'
_atom_sites_solution_hydrogens geom
_audit_creation_method SHELXL-2014/6
_cell_angle_alpha 90
_cell_angle_beta 90
_cell_angle_gamma 90
_cell_formula_units_Z 16
_cell_length_a 7.57780(10)
_cell_length_b 25.9067(5)
_cell_length_c 36.526(3)
_cell_measurement_reflns_used 35305
_cell_measurement_temperature 85(2)
_cell_measurement_theta_max 68.3
_cell_measurement_theta_min 2.1
_cell_volume 7170.6(6)
_computing_cell_refinement 'CrystalClear-SM Expert 2.0 r16'
_computing_data_collection 'CrystalClear-SM Expert 2.0 r16 (Rigaku, 2014)'
_computing_data_reduction 'CrystalClear-SM Expert 2.0 r16'
_computing_molecular_graphics 'Bruker SHELXTL'
_computing_publication_material 'Bruker SHELXTL'
_computing_structure_refinement 'SHELXL-2014/6 (Sheldrick, 2014)'
_computing_structure_solution 'SHELXT (Sheldrick, 2014)'
_diffrn_ambient_temperature 85(2)
_diffrn_detector_area_resol_mean 22.2222
_diffrn_measured_fraction_theta_full 1.000
_diffrn_measured_fraction_theta_max 1.000
_diffrn_measurement_device_type 'Rigaku Saturn 944+ CCD'
_diffrn_measurement_method 'profile data from \w-scans'
_diffrn_radiation_type CuK\a
_diffrn_radiation_wavelength 1.54178
_diffrn_reflns_av_R_equivalents 0.1805
_diffrn_reflns_av_unetI/netI 0.1018
_diffrn_reflns_Laue_measured_fraction_full 1.000
_diffrn_reflns_Laue_measured_fraction_max 1.000
_diffrn_reflns_limit_h_max 8
_diffrn_reflns_limit_h_min -8
_diffrn_reflns_limit_k_max 29
_diffrn_reflns_limit_k_min -29
_diffrn_reflns_limit_l_max 41
_diffrn_reflns_limit_l_min -41
_diffrn_reflns_number 92209
_diffrn_reflns_point_group_measured_fraction_full 1.000
_diffrn_reflns_point_group_measured_fraction_max 1.000
_diffrn_reflns_theta_full 60.005
_diffrn_reflns_theta_max 60.006
_diffrn_reflns_theta_min 2.091
_diffrn_source 'micro-focus rotating anode'
_exptl_absorpt_coefficient_mu 0.964
_exptl_absorpt_correction_T_max 1.000
_exptl_absorpt_correction_T_min 0.476
_exptl_absorpt_correction_type multi-scan
_exptl_absorpt_process_details
;
    Higashi, T. (1995). Program for Absorption Correction.
    Rigaku Corporation, Tokyo, Japan.
;
_exptl_crystal_colour Colorless
_exptl_crystal_density_diffrn 1.390
_exptl_crystal_description needle
_exptl_crystal_F_000 3104
_exptl_crystal_size_max 0.12
_exptl_crystal_size_mid 0.03
_exptl_crystal_size_min 0.02
_refine_diff_density_max 0.828
_refine_diff_density_min -0.304
_refine_diff_density_rms 0.080
_refine_ls_abs_structure_details
; 
 Flack x determined using 2640 quotients [(I+)-(I-)]/[(I+)+(I-)] 
 (Parsons, Flack and Wagner, Acta Cryst. B69 (2013) 249-259). 
;
_refine_ls_abs_structure_Flack 0.08(11)
_refine_ls_extinction_coef 0.00097(16)
_refine_ls_extinction_expression Fc^*^=kFc[1+0.001xFc^2^\l^3^/sin(2\q)]^-1/4^
_refine_ls_extinction_method SHELXL
_refine_ls_goodness_of_fit_ref 0.962
_refine_ls_hydrogen_treatment constr
_refine_ls_matrix_type full
_refine_ls_number_parameters 982
_refine_ls_number_reflns 10663
_refine_ls_number_restraints 0
_refine_ls_restrained_S_all 0.962
_refine_ls_R_factor_all 0.0928
_refine_ls_R_factor_gt 0.0699
_refine_ls_shift/su_max 0.000
_refine_ls_shift/su_mean 0.000
_refine_ls_structure_factor_coef Fsqd
_refine_ls_weighting_details 'w=1/[\s^2^(Fo^2^)+(0.1206P)^2^] where P=(Fo^2^+2Fc^2^)/3'
_refine_ls_weighting_scheme calc
_refine_ls_wR_factor_gt 0.1756
_refine_ls_wR_factor_ref 0.1928
_reflns_Friedel_coverage 0.772
_reflns_Friedel_fraction_full 1.000
_reflns_Friedel_fraction_max 1.000
_reflns_number_gt 7452
_reflns_number_total 10663
_reflns_threshold_expression 'I > 2\s(I)'
_cod_data_source_file ja7b00147_si_001.cif
_cod_data_source_block cs4175
_cod_depositor_comments
;
The following automatic conversions were performed:

'_exptl_absorpt_correction_type' value 'Multi-scan' changed to
'multi-scan' according to
/home/data/users/saulius/crontab/automatic-downloads/current/ACS/lib/dictionaries/cif_core.dic
dictionary named 'cif_core.dic' version 2.4.2 from 2011-04-26.

Automatic conversion script
Id: cif_fix_values 4973 2017-02-22 13:04:09Z antanas 
;
_cod_original_cell_volume 7170.6(5)
_cod_database_code 4125641
_shelx_space_group_comment
; 
The symmetry employed for this shelxl refinement is uniquely defined 
by the following loop, which should always be used as a source of 
symmetry information in preference to the above space-group names. 
They are only intended as comments. 
;
_shelxl_version_number 2014/6

loop_
_space_group_symop_operation_xyz
'x, y, z'
'-x+1/2, -y, z+1/2'
'-x, y+1/2, -z+1/2'
'x+1/2, -y+1/2, -z'

loop_
_atom_site_label
_atom_site_type_symbol
_atom_site_fract_x
_atom_site_fract_y
_atom_site_fract_z
_atom_site_U_iso_or_equiv
_atom_site_adp_type
_atom_site_occupancy
_atom_site_site_symmetry_order
_atom_site_calc_flag
_atom_site_refinement_flags_posn
_atom_site_refinement_flags_adp
O1 O 0.2486(8) 0.1362(2) 0.34421(14) 0.0436(13) Uani 1 1 d . .
O2 O 0.0567(7) 0.2393(2) 0.23908(14) 0.0420(13) Uani 1 1 d . .
O3 O 0.9162(8) 0.1715(2) 0.03712(15) 0.0500(15) Uani 1 1 d . .
O4 O 0.2044(8) 0.3968(2) 0.25940(14) 0.0467(14) Uani 1 1 d . .
N1 N 0.2706(8) 0.0282(2) 0.45356(17) 0.0397(15) Uani 1 1 d . .
N2 N 0.1272(8) 0.2614(2) 0.37138(16) 0.0318(14) Uani 1 1 d . .
N3 N 0.7438(9) 0.2803(3) 0.14131(17) 0.0406(16) Uani 1 1 d . .
N4 N 0.2817(8) 0.4889(2) 0.37420(16) 0.0339(14) Uani 1 1 d . .
C1 C 0.2291(9) 0.0894(3) 0.34592(19) 0.0344(17) Uani 1 1 d . .
C2 C 0.1958(10) 0.0574(3) 0.3132(2) 0.0370(18) Uani 1 1 d . .
C3 C 0.1413(11) 0.0824(4) 0.2810(2) 0.047(2) Uani 1 1 d . .
H3 H 0.1129 0.1181 0.2815 0.057 Uiso 1 1 calc R U
C4 C 0.1291(12) 0.0551(4) 0.2488(2) 0.057(2) Uani 1 1 d . .
H4 H 0.0919 0.0722 0.2271 0.068 Uiso 1 1 calc R U
C5 C 0.1693(12) 0.0043(5) 0.2475(3) 0.066(3) Uani 1 1 d . .
H5 H 0.1593 -0.0141 0.2251 0.080 Uiso 1 1 calc R U
C6 C 0.2257(13) -0.0215(4) 0.2792(3) 0.067(3) Uani 1 1 d . .
H6 H 0.2586 -0.0568 0.2781 0.080 Uiso 1 1 calc R U
C7 C 0.2334(11) 0.0053(3) 0.3124(3) 0.050(2) Uani 1 1 d . .
H7 H 0.2642 -0.0124 0.3343 0.060 Uiso 1 1 calc R U
C8 C 0.2446(11) 0.0648(3) 0.3833(2) 0.0380(18) Uani 1 1 d . .
C9 C 0.3776(11) 0.0823(3) 0.4068(2) 0.0411(19) Uani 1 1 d . .
H9 H 0.4598 0.1073 0.3984 0.049 Uiso 1 1 calc R U
C10 C 0.3895(11) 0.0637(3) 0.4411(2) 0.047(2) Uani 1 1 d . .
H10 H 0.4813 0.0754 0.4567 0.056 Uiso 1 1 calc R U
C11 C 0.1401(10) 0.0110(3) 0.4316(2) 0.0389(18) Uani 1 1 d . .
H11 H 0.0559 -0.0129 0.4408 0.047 Uiso 1 1 calc R U
C12 C 0.1288(12) 0.0279(3) 0.3962(2) 0.045(2) Uani 1 1 d . .
H12 H 0.0410 0.0141 0.3805 0.054 Uiso 1 1 calc R U
C13 C 0.2813(10) 0.0122(3) 0.4921(2) 0.0404(19) Uani 1 1 d . .
C14 C 0.3377(11) -0.0380(3) 0.4994(2) 0.0439(19) Uani 1 1 d . .
C15 C 0.3465(11) -0.0512(4) 0.5363(2) 0.046(2) Uani 1 1 d . .
H15 H 0.3825 -0.0850 0.5429 0.055 Uiso 1 1 calc R U
C16 C 0.3044(11) -0.0164(3) 0.5638(2) 0.045(2) Uani 1 1 d . .
H16 H 0.3125 -0.0266 0.5887 0.055 Uiso 1 1 calc R U
C17 C 0.2505(11) 0.0330(3) 0.5551(2) 0.045(2) Uani 1 1 d . .
H17 H 0.2230 0.0568 0.5741 0.054 Uiso 1 1 calc R U
C18 C 0.2363(11) 0.0484(3) 0.5179(2) 0.0424(19) Uani 1 1 d . .
C19 C 0.3874(14) -0.0759(4) 0.4701(3) 0.061(3) Uani 1 1 d . .
H19A H 0.2812 -0.0867 0.4568 0.092 Uiso 1 1 calc R U
H19B H 0.4434 -0.1061 0.4813 0.092 Uiso 1 1 calc R U
H19C H 0.4700 -0.0596 0.4530 0.092 Uiso 1 1 calc R U
C20 C 0.1774(12) 0.1019(3) 0.5089(2) 0.049(2) Uani 1 1 d . .
H20A H 0.2792 0.1225 0.5012 0.073 Uiso 1 1 calc R U
H20B H 0.1236 0.1176 0.5306 0.073 Uiso 1 1 calc R U
H20C H 0.0905 0.1006 0.4890 0.073 Uiso 1 1 calc R U
C21 C -0.0506(10) 0.2297(3) 0.2636(2) 0.0356(18) Uani 1 1 d . .
C22 C -0.2214(9) 0.2033(3) 0.25584(19) 0.0335(17) Uani 1 1 d . .
C23 C -0.2291(10) 0.1717(3) 0.2243(2) 0.0379(18) Uani 1 1 d . .
H23 H -0.1272 0.1654 0.2099 0.045 Uiso 1 1 calc R U
C24 C -0.3909(13) 0.1501(4) 0.2154(2) 0.052(2) Uani 1 1 d . .
H24 H -0.3994 0.1290 0.1942 0.063 Uiso 1 1 calc R U
C25 C -0.5396(12) 0.1585(4) 0.2362(2) 0.056(2) Uani 1 1 d . .
H25 H -0.6489 0.1436 0.2292 0.067 Uiso 1 1 calc R U
C26 C -0.5301(11) 0.1886(4) 0.2674(2) 0.050(2) Uani 1 1 d . .
H26 H -0.6321 0.1941 0.2820 0.060 Uiso 1 1 calc R U
C27 C -0.3682(10) 0.2108(3) 0.2774(2) 0.0387(18) Uani 1 1 d . .
H27 H -0.3600 0.2311 0.2990 0.046 Uiso 1 1 calc R U
C28 C -0.0002(10) 0.2424(3) 0.30231(19) 0.0316(16) Uani 1 1 d . .
C29 C 0.1107(10) 0.2849(3) 0.3086(2) 0.0385(18) Uani 1 1 d . .
H29 H 0.1423 0.3073 0.2891 0.046 Uiso 1 1 calc R U
C30 C 0.1730(10) 0.2937(3) 0.34352(19) 0.0358(17) Uani 1 1 d . .
H30 H 0.2481 0.3223 0.3482 0.043 Uiso 1 1 calc R U
C31 C 0.0200(10) 0.2203(3) 0.3657(2) 0.0395(18) Uani 1 1 d . .
H31 H -0.0086 0.1981 0.3855 0.047 Uiso 1 1 calc R U
C32 C -0.0476(10) 0.2106(3) 0.33145(19) 0.0340(17) Uani 1 1 d . .
H32 H -0.1259 0.1825 0.3277 0.041 Uiso 1 1 calc R U
C33 C 0.2005(9) 0.2685(3) 0.40815(18) 0.0310(16) Uani 1 1 d . .
C34 C 0.0841(10) 0.2862(3) 0.43526(19) 0.0350(17) Uani 1 1 d . .
C35 C 0.1581(11) 0.2916(3) 0.4704(2) 0.0378(18) Uani 1 1 d . .
H35 H 0.0863 0.3037 0.4899 0.045 Uiso 1 1 calc R U
C36 C 0.3306(10) 0.2798(3) 0.4771(2) 0.0383(18) Uani 1 1 d . .
H36 H 0.3768 0.2843 0.5011 0.046 Uiso 1 1 calc R U
C37 C 0.4392(11) 0.2614(3) 0.4496(2) 0.0400(19) Uani 1 1 d . .
H37 H 0.5578 0.2524 0.4552 0.048 Uiso 1 1 calc R U
C38 C 0.3766(10) 0.2559(3) 0.4136(2) 0.0333(17) Uani 1 1 d . .
C39 C -0.1022(10) 0.2987(4) 0.4277(2) 0.045(2) Uani 1 1 d . .
H39A H -0.1089 0.3226 0.4070 0.068 Uiso 1 1 calc R U
H39B H -0.1549 0.3148 0.4494 0.068 Uiso 1 1 calc R U
H39C H -0.1665 0.2669 0.4218 0.068 Uiso 1 1 calc R U
C40 C 0.4938(10) 0.2363(3) 0.3834(2) 0.0384(18) Uani 1 1 d . .
H40A H 0.4270 0.2126 0.3678 0.058 Uiso 1 1 calc R U
H40B H 0.5949 0.2181 0.3941 0.058 Uiso 1 1 calc R U
H40C H 0.5360 0.2655 0.3687 0.058 Uiso 1 1 calc R U
C41 C 0.8771(11) 0.2176(3) 0.0375(2) 0.0405(19) Uani 1 1 d . .
C42 C 0.8657(10) 0.2483(3) 0.0033(2) 0.0349(17) Uani 1 1 d . .
C43 C 0.8186(10) 0.2222(3) -0.0289(2) 0.0389(18) Uani 1 1 d . .
H43 H 0.7958 0.1861 -0.0285 0.047 Uiso 1 1 calc R U
C44 C 0.8057(11) 0.2497(3) -0.0615(2) 0.0420(19) Uani 1 1 d . .
H44 H 0.7726 0.2324 -0.0834 0.050 Uiso 1 1 calc R U
C45 C 0.8402(11) 0.3013(3) -0.0624(2) 0.047(2) Uani 1 1 d . .
H45 H 0.8304 0.3196 -0.0848 0.056 Uiso 1 1 calc R U
C46 C 0.8903(11) 0.3278(3) -0.0304(2) 0.046(2) Uani 1 1 d . .
H46 H 0.9170 0.3636 -0.0312 0.056 Uiso 1 1 calc R U
C47 C 0.9002(10) 0.3009(3) 0.0024(2) 0.0415(19) Uani 1 1 d . .
H47 H 0.9306 0.3185 0.0243 0.050 Uiso 1 1 calc R U
C48 C 0.8359(11) 0.2428(3) 0.0738(2) 0.0402(19) Uani 1 1 d . .
C49 C 0.9087(11) 0.2206(3) 0.1055(2) 0.0409(19) Uani 1 1 d . .
H49 H 0.9884 0.1923 0.1040 0.049 Uiso 1 1 calc R U
C50 C 0.8599(12) 0.2413(3) 0.1390(2) 0.045(2) Uani 1 1 d . .
H50 H 0.9099 0.2277 0.1608 0.054 Uiso 1 1 calc R U
C51 C 0.6686(11) 0.3009(3) 0.1110(2) 0.0434(19) Uani 1 1 d . .
H51 H 0.5831 0.3275 0.1133 0.052 Uiso 1 1 calc R U
C52 C 0.7158(10) 0.2834(3) 0.0773(2) 0.0431(19) Uani 1 1 d . .
H52 H 0.6670 0.2989 0.0560 0.052 Uiso 1 1 calc R U
C53 C 0.6815(10) 0.2977(3) 0.1774(2) 0.0390(18) Uani 1 1 d . .
C54 C 0.5134(11) 0.2849(3) 0.1881(2) 0.0436(19) Uani 1 1 d . .
C55 C 0.4564(11) 0.3030(3) 0.2220(2) 0.042(2) Uani 1 1 d . .
H55 H 0.3388 0.2966 0.2299 0.050 Uiso 1 1 calc R U
C56 C 0.5717(11) 0.3305(3) 0.2446(2) 0.0408(19) Uani 1 1 d . .
H56 H 0.5336 0.3417 0.2680 0.049 Uiso 1 1 calc R U
C57 C 0.7384(11) 0.3412(3) 0.2331(2) 0.0406(19) Uani 1 1 d . .
H57 H 0.8148 0.3597 0.2490 0.049 Uiso 1 1 calc R U
C58 C 0.8014(10) 0.3261(3) 0.1989(2) 0.0384(18) Uani 1 1 d . .
C59 C 0.3891(11) 0.2534(4) 0.1647(2) 0.051(2) Uani 1 1 d . .
H59A H 0.3309 0.2760 0.1469 0.076 Uiso 1 1 calc R U
H59B H 0.2999 0.2371 0.1803 0.076 Uiso 1 1 calc R U
H59C H 0.4559 0.2266 0.1517 0.076 Uiso 1 1 calc R U
C60 C 0.9836(11) 0.3402(4) 0.1859(2) 0.050(2) Uani 1 1 d . .
H60A H 1.0503 0.3087 0.1805 0.074 Uiso 1 1 calc R U
H60B H 1.0443 0.3600 0.2050 0.074 Uiso 1 1 calc R U
H60C H 0.9747 0.3612 0.1636 0.074 Uiso 1 1 calc R U
C61 C 0.2506(10) 0.4420(3) 0.2630(2) 0.0377(18) Uani 1 1 d . .
C62 C 0.2918(10) 0.4761(3) 0.2316(2) 0.0398(19) Uani 1 1 d . .
C63 C 0.2999(12) 0.4526(4) 0.1964(2) 0.060(3) Uani 1 1 d . .
H63 H 0.2926 0.4161 0.1942 0.072 Uiso 1 1 calc R U
C64 C 0.3183(14) 0.4825(5) 0.1659(3) 0.068(3) Uani 1 1 d . .
H64 H 0.3260 0.4668 0.1424 0.081 Uiso 1 1 calc R U
C65 C 0.3255(13) 0.5349(5) 0.1692(3) 0.069(3) Uani 1 1 d . .
H65 H 0.3327 0.5553 0.1476 0.083 Uiso 1 1 calc R U
C66 C 0.3226(12) 0.5597(4) 0.2037(3) 0.065(3) Uani 1 1 d . .
H66 H 0.3313 0.5961 0.2057 0.078 Uiso 1 1 calc R U
C67 C 0.3063(11) 0.5282(3) 0.2351(2) 0.048(2) Uani 1 1 d . .
H67 H 0.3056 0.5435 0.2588 0.058 Uiso 1 1 calc R U
C68 C 0.2644(9) 0.4621(3) 0.3016(2) 0.0350(17) Uani 1 1 d . .
C69 C 0.1235(9) 0.4517(3) 0.32491(19) 0.0324(16) Uani 1 1 d . .
H69 H 0.0215 0.4345 0.3160 0.039 Uiso 1 1 calc R U
C70 C 0.1338(10) 0.4669(3) 0.3611(2) 0.0356(17) Uani 1 1 d . .
H70 H 0.0356 0.4617 0.3768 0.043 Uiso 1 1 calc R U
C71 C 0.4183(10) 0.4990(3) 0.3522(2) 0.0363(17) Uani 1 1 d . .
H71 H 0.5207 0.5149 0.3620 0.044 Uiso 1 1 calc R U
C72 C 0.4138(10) 0.4869(3) 0.3156(2) 0.0336(17) Uani 1 1 d . .
H72 H 0.5104 0.4951 0.3001 0.040 Uiso 1 1 calc R U
C73 C 0.2909(10) 0.4993(3) 0.41379(18) 0.0335(17) Uani 1 1 d . .
C74 C 0.2820(10) 0.4568(3) 0.4369(2) 0.0405(18) Uani 1 1 d . .
C75 C 0.2818(11) 0.4660(3) 0.4744(2) 0.044(2) Uani 1 1 d . .
H75 H 0.2754 0.4380 0.4912 0.053 Uiso 1 1 calc R U
C76 C 0.2911(11) 0.5161(4) 0.4872(2) 0.049(2) Uani 1 1 d . .
H76 H 0.2892 0.5222 0.5128 0.059 Uiso 1 1 calc R U
C77 C 0.3031(11) 0.5574(3) 0.4637(2) 0.045(2) Uani 1 1 d . .
H77 H 0.3106 0.5914 0.4734 0.054 Uiso 1 1 calc R U
C78 C 0.3044(11) 0.5504(3) 0.4253(2) 0.0427(19) Uani 1 1 d . .
C79 C 0.2763(14) 0.4027(3) 0.4225(2) 0.052(2) Uani 1 1 d . .
H79A H 0.1576 0.3952 0.4133 0.078 Uiso 1 1 calc R U
H79B H 0.3057 0.3785 0.4422 0.078 Uiso 1 1 calc R U
H79C H 0.3620 0.3991 0.4025 0.078 Uiso 1 1 calc R U
C80 C 0.3203(13) 0.5954(3) 0.4000(2) 0.048(2) Uani 1 1 d . .
H80A H 0.4412 0.5974 0.3906 0.072 Uiso 1 1 calc R U
H80B H 0.2921 0.6272 0.4133 0.072 Uiso 1 1 calc R U
H80C H 0.2380 0.5912 0.3795 0.072 Uiso 1 1 calc R U
F1 F 0.3086(9) 0.0826(3) 0.16341(16) 0.0828(18) Uani 1 1 d . .
F2 F 0.0160(10) 0.0677(3) 0.15961(18) 0.102(3) Uani 1 1 d . .
F3 F 0.1471(10) 0.1144(2) 0.11549(13) 0.0758(18) Uani 1 1 d . .
F4 F 0.1173(7) 0.14727(19) 0.17198(13) 0.0583(13) Uani 1 1 d . .
F5 F 0.7559(7) 0.32726(18) 0.33651(14) 0.0576(13) Uani 1 1 d . .
F6 F 0.5056(6) 0.37238(19) 0.34458(15) 0.0604(14) Uani 1 1 d . .
F7 F 0.7218(6) 0.40541(17) 0.30858(11) 0.0463(11) Uani 1 1 d . .
F8 F 0.7602(9) 0.4013(2) 0.36976(13) 0.0767(17) Uani 1 1 d . .
F9 F 0.1865(7) 0.57492(18) 0.06043(14) 0.0551(13) Uani 1 1 d . .
F10 F 0.2208(6) 0.62965(17) 0.10897(12) 0.0467(11) Uani 1 1 d . .
F11 F 0.3228(6) 0.65165(18) 0.05239(13) 0.0527(12) Uani 1 1 d . .
F12 F 0.0270(7) 0.6491(2) 0.06367(13) 0.0620(15) Uani 1 1 d . .
F16 F 0.0569(7) 0.34042(19) 0.09333(14) 0.0617(14) Uani 1 1 d . .
F24 F 0.0724(9) 0.4248(2) 0.10746(16) 0.0823(19) Uani 1 1 d . .
F30 F 0.1233(11) 0.3981(2) 0.05044(15) 0.097(2) Uani 1 1 d . .
F32 F 0.3172(8) 0.3783(2) 0.09790(19) 0.0854(18) Uani 1 1 d . .
B1 B 0.1475(14) 0.1035(4) 0.1527(3) 0.044(2) Uani 1 1 d . .
B2 B 0.6850(12) 0.3767(3) 0.3403(2) 0.034(2) Uani 1 1 d . .
B3 B 0.1403(18) 0.3864(4) 0.0875(3) 0.058(3) Uani 1 1 d . .
B4 B 0.1872(11) 0.6264(4) 0.0711(2) 0.036(2) Uani 1 1 d . .

loop_
_atom_site_aniso_label
_atom_site_aniso_U_11
_atom_site_aniso_U_22
_atom_site_aniso_U_33
_atom_site_aniso_U_23
_atom_site_aniso_U_13
_atom_site_aniso_U_12
O1 0.061(4) 0.033(3) 0.037(3) 0.000(2) 0.006(3) 0.001(3)
O2 0.039(3) 0.052(3) 0.035(3) -0.004(2) 0.003(3) -0.005(3)
O3 0.068(4) 0.044(4) 0.038(3) -0.001(2) -0.004(3) -0.006(3)
O4 0.051(3) 0.050(4) 0.039(3) -0.007(3) 0.000(3) 0.000(3)
N1 0.036(4) 0.047(4) 0.035(4) 0.008(3) 0.001(3) -0.004(3)
N2 0.031(3) 0.035(3) 0.030(3) -0.002(3) -0.003(3) -0.003(3)
N3 0.040(4) 0.052(4) 0.030(4) -0.006(3) 0.005(3) -0.004(3)
N4 0.032(3) 0.036(3) 0.033(3) 0.000(3) -0.005(3) -0.001(3)
C1 0.033(4) 0.039(5) 0.031(4) 0.002(3) 0.008(3) 0.000(3)
C2 0.035(4) 0.040(4) 0.035(4) -0.001(3) 0.006(3) -0.010(3)
C3 0.035(4) 0.068(6) 0.039(5) -0.002(4) 0.009(4) -0.006(4)
C4 0.048(5) 0.083(7) 0.039(5) -0.019(5) 0.004(4) -0.013(5)
C5 0.038(5) 0.101(9) 0.061(7) -0.032(6) 0.014(5) -0.023(6)
C6 0.050(6) 0.064(6) 0.087(8) -0.042(6) 0.018(6) -0.010(5)
C7 0.048(5) 0.039(5) 0.061(6) -0.008(4) 0.005(4) -0.008(4)
C8 0.043(4) 0.035(4) 0.036(4) 0.006(3) 0.003(4) 0.002(4)
C9 0.041(5) 0.049(5) 0.033(4) 0.001(4) 0.000(4) -0.008(4)
C10 0.048(5) 0.054(5) 0.038(5) 0.005(4) 0.004(4) -0.006(4)
C11 0.028(4) 0.050(5) 0.038(4) 0.010(4) -0.004(3) -0.001(4)
C12 0.051(5) 0.047(5) 0.036(5) 0.007(4) -0.001(4) -0.002(4)
C13 0.040(4) 0.050(5) 0.030(4) 0.008(4) 0.003(3) -0.003(4)
C14 0.039(4) 0.048(5) 0.045(5) 0.008(4) 0.006(4) 0.003(4)
C15 0.043(5) 0.053(5) 0.042(5) 0.015(4) 0.000(4) 0.001(4)
C16 0.043(5) 0.057(5) 0.036(5) 0.009(4) -0.003(4) -0.005(4)
C17 0.048(5) 0.048(5) 0.039(5) 0.003(4) 0.000(4) -0.009(4)
C18 0.043(5) 0.051(5) 0.034(4) 0.009(4) -0.010(4) -0.005(4)
C19 0.073(7) 0.057(6) 0.053(6) -0.001(4) 0.009(5) 0.010(5)
C20 0.059(5) 0.047(5) 0.041(5) 0.003(4) -0.005(4) -0.001(4)
C21 0.034(4) 0.037(4) 0.036(4) -0.001(3) -0.004(4) 0.005(3)
C22 0.029(4) 0.045(4) 0.026(4) -0.001(3) -0.007(3) -0.003(3)
C23 0.034(4) 0.044(5) 0.036(4) -0.005(3) 0.003(3) 0.000(4)
C24 0.063(6) 0.061(6) 0.033(4) 0.000(4) -0.005(4) -0.008(5)
C25 0.044(5) 0.085(7) 0.039(5) 0.000(5) 0.001(4) -0.018(5)
C26 0.035(5) 0.068(6) 0.047(5) -0.006(4) 0.001(4) -0.007(4)
C27 0.035(4) 0.053(5) 0.028(4) 0.000(3) 0.001(3) 0.002(4)
C28 0.038(4) 0.033(4) 0.024(4) -0.005(3) -0.005(3) -0.001(3)
C29 0.044(4) 0.037(4) 0.034(4) 0.002(3) -0.001(4) -0.002(4)
C30 0.045(4) 0.035(4) 0.028(4) 0.002(3) -0.004(3) 0.000(4)
C31 0.041(4) 0.037(4) 0.040(5) -0.004(3) 0.000(4) -0.003(4)
C32 0.039(4) 0.036(4) 0.027(4) 0.000(3) -0.001(3) -0.006(3)
C33 0.034(4) 0.037(4) 0.022(4) -0.002(3) -0.003(3) -0.003(3)
C34 0.037(4) 0.041(4) 0.027(4) 0.003(3) 0.001(3) 0.000(3)
C35 0.043(5) 0.036(4) 0.034(4) 0.000(3) -0.001(4) -0.002(4)
C36 0.040(5) 0.052(5) 0.023(4) 0.001(3) 0.003(3) -0.005(4)
C37 0.043(5) 0.038(4) 0.039(5) 0.003(3) -0.006(4) -0.002(4)
C38 0.030(4) 0.037(4) 0.034(4) 0.001(3) 0.003(3) -0.007(3)
C39 0.034(4) 0.062(5) 0.040(5) -0.004(4) -0.006(4) 0.004(4)
C40 0.037(4) 0.043(5) 0.035(4) 0.001(3) 0.000(3) 0.002(4)
C41 0.049(5) 0.045(5) 0.028(4) -0.004(3) -0.001(4) -0.008(4)
C42 0.036(4) 0.040(4) 0.029(4) 0.001(3) 0.002(3) -0.001(3)
C43 0.034(4) 0.050(5) 0.033(4) -0.006(4) 0.005(3) 0.000(4)
C44 0.043(5) 0.046(5) 0.037(5) 0.001(4) -0.001(4) 0.006(4)
C45 0.048(5) 0.054(5) 0.039(5) 0.006(4) 0.002(4) 0.003(4)
C46 0.041(5) 0.048(5) 0.050(5) 0.006(4) 0.003(4) -0.004(4)
C47 0.036(4) 0.048(5) 0.040(5) -0.007(4) 0.008(4) -0.002(4)
C48 0.039(4) 0.056(5) 0.025(4) -0.005(3) -0.003(3) -0.010(4)
C49 0.050(5) 0.043(4) 0.029(4) 0.001(3) 0.004(4) -0.009(4)
C50 0.054(5) 0.053(5) 0.028(4) 0.000(4) -0.003(4) -0.002(4)
C51 0.041(4) 0.061(5) 0.029(4) -0.001(4) -0.007(4) -0.003(4)
C52 0.038(4) 0.057(5) 0.034(5) -0.002(4) 0.001(3) 0.004(4)
C53 0.041(4) 0.051(5) 0.026(4) -0.004(3) 0.004(3) -0.001(4)
C54 0.040(5) 0.056(5) 0.035(4) -0.004(4) 0.001(4) 0.001(4)
C55 0.035(4) 0.064(6) 0.027(4) -0.004(4) 0.003(3) -0.001(4)
C56 0.042(5) 0.044(5) 0.037(4) -0.006(4) -0.004(4) 0.007(4)
C57 0.047(5) 0.042(4) 0.033(4) -0.003(3) -0.001(4) -0.001(4)
C58 0.044(5) 0.043(4) 0.029(4) -0.001(3) -0.003(4) -0.001(4)
C59 0.038(5) 0.081(6) 0.034(5) -0.012(4) -0.002(4) -0.013(4)
C60 0.039(5) 0.073(6) 0.036(5) -0.001(4) 0.004(4) -0.015(4)
C61 0.034(4) 0.045(5) 0.034(4) -0.002(3) -0.002(3) -0.003(4)
C62 0.032(4) 0.056(5) 0.031(4) 0.006(4) -0.005(3) -0.004(4)
C63 0.059(6) 0.084(7) 0.037(5) 0.000(5) 0.002(4) -0.035(5)
C64 0.074(7) 0.090(8) 0.040(5) 0.006(5) -0.005(5) -0.033(6)
C65 0.047(5) 0.128(11) 0.033(5) 0.023(6) -0.006(4) -0.003(6)
C66 0.043(5) 0.076(7) 0.077(8) 0.036(6) 0.007(5) 0.010(5)
C67 0.046(5) 0.057(6) 0.041(5) 0.014(4) 0.004(4) 0.008(4)
C68 0.029(4) 0.039(4) 0.037(4) 0.001(3) -0.002(3) 0.003(3)
C69 0.027(4) 0.036(4) 0.034(4) 0.001(3) -0.001(3) -0.002(3)
C70 0.030(4) 0.038(4) 0.038(4) 0.002(3) 0.000(3) -0.006(3)
C71 0.033(4) 0.035(4) 0.041(5) -0.003(3) -0.002(4) 0.000(3)
C72 0.032(4) 0.036(4) 0.033(4) 0.003(3) 0.001(3) -0.004(3)
C73 0.042(4) 0.036(4) 0.023(4) -0.002(3) -0.006(3) -0.001(3)
C74 0.043(5) 0.042(4) 0.036(4) 0.002(4) -0.002(4) -0.006(4)
C75 0.055(5) 0.045(5) 0.033(5) 0.001(3) -0.001(4) -0.006(4)
C76 0.041(5) 0.065(6) 0.040(5) -0.004(4) -0.003(4) 0.002(4)
C77 0.046(5) 0.037(5) 0.053(5) -0.006(4) -0.003(4) 0.002(4)
C78 0.044(5) 0.039(4) 0.045(5) -0.003(4) -0.004(4) -0.005(4)
C79 0.076(6) 0.029(4) 0.051(5) 0.008(4) -0.007(5) -0.004(4)
C80 0.064(6) 0.036(4) 0.045(5) 0.003(4) -0.002(4) 0.000(4)
F1 0.086(4) 0.096(5) 0.066(4) -0.005(3) 0.005(3) 0.036(4)
F2 0.137(6) 0.091(5) 0.077(4) 0.041(3) -0.055(4) -0.069(5)
F3 0.137(5) 0.053(3) 0.037(3) 0.002(2) 0.006(3) 0.013(3)
F4 0.068(3) 0.051(3) 0.055(3) -0.014(2) 0.004(3) 0.006(3)
F5 0.062(3) 0.048(3) 0.064(3) 0.005(2) 0.011(3) 0.012(2)
F6 0.042(3) 0.050(3) 0.089(4) 0.017(3) 0.016(3) 0.003(2)
F7 0.055(3) 0.047(2) 0.037(2) 0.000(2) -0.001(2) -0.005(2)
F8 0.112(5) 0.081(4) 0.037(3) -0.007(3) -0.012(3) -0.030(4)
F9 0.063(3) 0.044(3) 0.059(3) -0.016(2) 0.013(3) -0.009(2)
F10 0.055(3) 0.049(3) 0.035(2) -0.0017(19) 0.000(2) 0.006(2)
F11 0.058(3) 0.054(3) 0.046(3) 0.007(2) 0.005(2) -0.005(2)
F12 0.055(3) 0.087(4) 0.044(3) -0.026(3) -0.012(2) 0.013(3)
F16 0.078(4) 0.050(3) 0.057(3) 0.001(2) 0.007(3) -0.002(3)
F24 0.116(5) 0.056(3) 0.075(4) -0.020(3) -0.026(4) 0.031(3)
F30 0.175(7) 0.071(4) 0.044(3) 0.008(3) 0.004(4) -0.020(4)
F32 0.074(4) 0.083(4) 0.099(5) -0.003(3) -0.004(4) 0.013(3)
B1 0.057(6) 0.041(5) 0.035(5) 0.000(4) -0.004(4) -0.006(5)
B2 0.040(5) 0.037(5) 0.024(4) -0.001(3) -0.001(4) -0.003(4)
B3 0.079(8) 0.049(7) 0.046(6) -0.008(5) -0.004(6) -0.005(6)
B4 0.019(4) 0.050(5) 0.038(5) -0.006(4) -0.001(4) -0.002(4)

loop_
_atom_type_symbol
_atom_type_description
_atom_type_scat_dispersion_real
_atom_type_scat_dispersion_imag
_atom_type_scat_source
C C 0.0181 0.0091 'International Tables Vol C Tables 4.2.6.8 and 6.1.1.4'
H H 0.0000 0.0000 'International Tables Vol C Tables 4.2.6.8 and 6.1.1.4'
B B 0.0090 0.0039 'International Tables Vol C Tables 4.2.6.8 and 6.1.1.4'
F F 0.0727 0.0534 'International Tables Vol C Tables 4.2.6.8 and 6.1.1.4'
N N 0.0311 0.0180 'International Tables Vol C Tables 4.2.6.8 and 6.1.1.4'
O O 0.0492 0.0322 'International Tables Vol C Tables 4.2.6.8 and 6.1.1.4'

loop_
_geom_angle_atom_site_label_1
_geom_angle_atom_site_label_2
_geom_angle_atom_site_label_3
_geom_angle
C11 N1 C10 120.5(7)
C11 N1 C13 121.1(6)
C10 N1 C13 118.3(7)
C31 N2 C30 121.3(6)
C31 N2 C33 117.9(6)
C30 N2 C33 120.7(6)
C50 N3 C51 121.4(7)
C50 N3 C53 119.8(6)
C51 N3 C53 118.5(7)
C71 N4 C70 120.8(6)
C71 N4 C73 121.2(6)
C70 N4 C73 117.9(6)
O1 C1 C2 122.4(6)
O1 C1 C8 117.1(6)
C2 C1 C8 120.5(7)
C7 C2 C3 119.6(8)
C7 C2 C1 122.1(7)
C3 C2 C1 118.0(7)
C4 C3 C2 119.9(9)
C4 C3 H3 120.0
C2 C3 H3 120.0
C5 C4 C3 120.9(10)
C5 C4 H4 119.5
C3 C4 H4 119.5
C4 C5 C6 120.2(9)
C4 C5 H5 119.9
C6 C5 H5 119.9
C7 C6 C5 119.6(10)
C7 C6 H6 120.2
C5 C6 H6 120.2
C2 C7 C6 119.6(9)
C2 C7 H7 120.2
C6 C7 H7 120.2
C12 C8 C9 118.3(7)
C12 C8 C1 123.5(7)
C9 C8 C1 118.1(7)
C10 C9 C8 120.2(7)
C10 C9 H9 119.9
C8 C9 H9 119.9
C9 C10 N1 120.5(8)
C9 C10 H10 119.7
N1 C10 H10 119.7
N1 C11 C12 120.2(7)
N1 C11 H11 119.9
C12 C11 H11 119.9
C11 C12 C8 120.3(8)
C11 C12 H12 119.9
C8 C12 H12 119.9
C18 C13 C14 125.6(7)
C18 C13 N1 116.8(7)
C14 C13 N1 117.6(7)
C13 C14 C15 115.3(8)
C13 C14 C19 123.5(7)
C15 C14 C19 121.2(8)
C16 C15 C14 122.1(8)
C16 C15 H15 119.0
C14 C15 H15 119.0
C17 C16 C15 120.4(8)
C17 C16 H16 119.8
C15 C16 H16 119.8
C16 C17 C18 120.2(8)
C16 C17 H17 119.9
C18 C17 H17 119.9
C13 C18 C17 116.5(7)
C13 C18 C20 123.8(7)
C17 C18 C20 119.7(8)
C14 C19 H19A 109.5
C14 C19 H19B 109.5
H19A C19 H19B 109.5
C14 C19 H19C 109.5
H19A C19 H19C 109.5
H19B C19 H19C 109.5
C18 C20 H20A 109.5
C18 C20 H20B 109.5
H20A C20 H20B 109.5
C18 C20 H20C 109.5
H20A C20 H20C 109.5
H20B C20 H20C 109.5
O2 C21 C22 121.8(7)
O2 C21 C28 118.1(7)
C22 C21 C28 120.0(7)
C27 C22 C23 120.9(7)
C27 C22 C21 121.9(6)
C23 C22 C21 117.1(6)
C24 C23 C22 117.5(7)
C24 C23 H23 121.2
C22 C23 H23 121.2
C25 C24 C23 122.0(8)
C25 C24 H24 119.0
C23 C24 H24 119.0
C24 C25 C26 120.1(8)
C24 C25 H25 119.9
C26 C25 H25 119.9
C25 C26 C27 119.3(8)
C25 C26 H26 120.3
C27 C26 H26 120.3
C22 C27 C26 120.1(7)
C22 C27 H27 119.9
C26 C27 H27 119.9
C32 C28 C29 119.5(6)
C32 C28 C21 121.7(6)
C29 C28 C21 118.6(6)
C30 C29 C28 119.1(7)
C30 C29 H29 120.5
C28 C29 H29 120.5
N2 C30 C29 120.2(7)
N2 C30 H30 119.9
C29 C30 H30 119.9
N2 C31 C32 120.5(7)
N2 C31 H31 119.8
C32 C31 H31 119.8
C31 C32 C28 119.4(7)
C31 C32 H32 120.3
C28 C32 H32 120.3
C38 C33 C34 125.5(7)
C38 C33 N2 117.8(6)
C34 C33 N2 116.7(6)
C35 C34 C33 115.2(7)
C35 C34 C39 122.0(7)
C33 C34 C39 122.8(7)
C36 C35 C34 121.5(7)
C36 C35 H35 119.3
C34 C35 H35 119.3
C35 C36 C37 121.2(7)
C35 C36 H36 119.4
C37 C36 H36 119.4
C36 C37 C38 120.9(8)
C36 C37 H37 119.5
C38 C37 H37 119.5
C33 C38 C37 115.7(7)
C33 C38 C40 122.9(7)
C37 C38 C40 121.4(7)
C34 C39 H39A 109.5
C34 C39 H39B 109.5
H39A C39 H39B 109.5
C34 C39 H39C 109.5
H39A C39 H39C 109.5
H39B C39 H39C 109.5
C38 C40 H40A 109.5
C38 C40 H40B 109.5
H40A C40 H40B 109.5
C38 C40 H40C 109.5
H40A C40 H40C 109.5
H40B C40 H40C 109.5
O3 C41 C42 121.7(7)
O3 C41 C48 118.5(7)
C42 C41 C48 119.7(7)
C47 C42 C43 120.1(7)
C47 C42 C41 122.4(7)
C43 C42 C41 117.5(7)
C44 C43 C42 119.2(8)
C44 C43 H43 120.4
C42 C43 H43 120.4
C45 C44 C43 120.6(8)
C45 C44 H44 119.7
C43 C44 H44 119.7
C44 C45 C46 120.7(8)
C44 C45 H45 119.6
C46 C45 H45 119.6
C47 C46 C45 119.1(8)
C47 C46 H46 120.5
C45 C46 H46 120.5
C42 C47 C46 120.2(8)
C42 C47 H47 119.9
C46 C47 H47 119.9
C52 C48 C49 119.3(7)
C52 C48 C41 122.7(7)
C49 C48 C41 117.7(7)
C50 C49 C48 117.6(8)
C50 C49 H49 121.2
C48 C49 H49 121.2
N3 C50 C49 121.4(7)
N3 C50 H50 119.3
C49 C50 H50 119.3
N3 C51 C52 119.9(8)
N3 C51 H51 120.1
C52 C51 H51 120.1
C51 C52 C48 120.3(8)
C51 C52 H52 119.8
C48 C52 H52 119.8
C54 C53 C58 124.7(7)
C54 C53 N3 118.5(7)
C58 C53 N3 116.9(7)
C53 C54 C55 117.2(7)
C53 C54 C59 123.3(7)
C55 C54 C59 119.4(7)
C56 C55 C54 120.1(7)
C56 C55 H55 119.9
C54 C55 H55 119.9
C57 C56 C55 120.4(7)
C57 C56 H56 119.8
C55 C56 H56 119.8
C56 C57 C58 122.4(8)
C56 C57 H57 118.8
C58 C57 H57 118.8
C57 C58 C53 115.1(7)
C57 C58 C60 121.9(7)
C53 C58 C60 123.0(7)
C54 C59 H59A 109.5
C54 C59 H59B 109.5
H59A C59 H59B 109.5
C54 C59 H59C 109.5
H59A C59 H59C 109.5
H59B C59 H59C 109.5
C58 C60 H60A 109.5
C58 C60 H60B 109.5
H60A C60 H60B 109.5
C58 C60 H60C 109.5
H60A C60 H60C 109.5
H60B C60 H60C 109.5
O4 C61 C62 123.1(7)
O4 C61 C68 116.8(7)
C62 C61 C68 120.2(7)
C67 C62 C63 120.4(8)
C67 C62 C61 122.5(7)
C63 C62 C61 116.9(8)
C64 C63 C62 120.0(10)
C64 C63 H63 120.0
C62 C63 H63 120.0
C65 C64 C63 119.8(10)
C65 C64 H64 120.1
C63 C64 H64 120.1
C64 C65 C66 121.9(9)
C64 C65 H65 119.0
C66 C65 H65 119.0
C67 C66 C65 117.6(10)
C67 C66 H66 121.2
C65 C66 H66 121.2
C62 C67 C66 120.2(9)
C62 C67 H67 119.9
C66 C67 H67 119.9
C69 C68 C72 119.1(7)
C69 C68 C61 116.8(6)
C72 C68 C61 123.9(7)
C70 C69 C68 119.1(7)
C70 C69 H69 120.4
C68 C69 H69 120.4
N4 C70 C69 120.6(7)
N4 C70 H70 119.7
C69 C70 H70 119.7
N4 C71 C72 121.5(7)
N4 C71 H71 119.3
C72 C71 H71 119.3
C71 C72 C68 118.8(7)
C71 C72 H72 120.6
C68 C72 H72 120.6
C74 C73 C78 125.0(7)
C74 C73 N4 116.7(6)
C78 C73 N4 118.3(6)
C73 C74 C75 117.5(7)
C73 C74 C79 122.0(7)
C75 C74 C79 120.5(7)
C76 C75 C74 119.5(8)
C76 C75 H75 120.2
C74 C75 H75 120.2
C77 C76 C75 121.7(8)
C77 C76 H76 119.2
C75 C76 H76 119.2
C76 C77 C78 121.3(8)
C76 C77 H77 119.4
C78 C77 H77 119.4
C73 C78 C77 115.0(7)
C73 C78 C80 124.2(7)
C77 C78 C80 120.9(7)
C74 C79 H79A 109.5
C74 C79 H79B 109.5
H79A C79 H79B 109.5
C74 C79 H79C 109.5
H79A C79 H79C 109.5
H79B C79 H79C 109.5
C78 C80 H80A 109.5
C78 C80 H80B 109.5
H80A C80 H80B 109.5
C78 C80 H80C 109.5
H80A C80 H80C 109.5
H80B C80 H80C 109.5
F4 B1 F2 110.2(8)
F4 B1 F1 109.2(7)
F2 B1 F1 108.6(7)
F4 B1 F3 109.8(7)
F2 B1 F3 108.2(7)
F1 B1 F3 110.8(8)
F6 B2 F8 111.0(7)
F6 B2 F5 108.5(7)
F8 B2 F5 110.0(7)
F6 B2 F7 109.5(7)
F8 B2 F7 108.6(7)
F5 B2 F7 109.2(6)
F24 B3 F16 112.8(10)
F24 B3 F30 109.3(9)
F16 B3 F30 107.4(8)
F24 B3 F32 109.2(9)
F16 B3 F32 105.7(9)
F30 B3 F32 112.4(10)
F12 B4 F9 110.5(6)
F12 B4 F11 110.7(7)
F9 B4 F11 108.3(6)
F12 B4 F10 109.2(6)
F9 B4 F10 109.5(7)
F11 B4 F10 108.7(6)

loop_
_geom_bond_atom_site_label_1
_geom_bond_atom_site_label_2
_geom_bond_distance
O1 C1 1.224(9)
O2 C21 1.235(9)
O3 C41 1.231(10)
O4 C61 1.228(9)
N1 C11 1.349(10)
N1 C10 1.366(10)
N1 C13 1.470(10)
N2 C31 1.354(10)
N2 C30 1.363(10)
N2 C33 1.465(9)
N3 C50 1.341(11)
N3 C51 1.354(10)
N3 C53 1.472(10)
N4 C71 1.337(10)
N4 C70 1.347(9)
N4 C73 1.472(9)
C1 C2 1.476(11)
C1 C8 1.513(10)
C2 C7 1.381(12)
C2 C3 1.404(12)
C3 C4 1.377(12)
C3 H3 0.9500
C4 C5 1.353(16)
C4 H4 0.9500
C5 C6 1.402(17)
C5 H5 0.9500
C6 C7 1.398(13)
C6 H6 0.9500
C7 H7 0.9500
C8 C12 1.380(11)
C8 C9 1.397(11)
C9 C10 1.345(11)
C9 H9 0.9500
C10 H10 0.9500
C11 C12 1.366(11)
C11 H11 0.9500
C12 H12 0.9500
C13 C18 1.375(12)
C13 C14 1.394(11)
C14 C15 1.395(12)
C14 C19 1.501(13)
C15 C16 1.384(12)
C15 H15 0.9500
C16 C17 1.381(12)
C16 H16 0.9500
C17 C18 1.420(11)
C17 H17 0.9500
C18 C20 1.491(12)
C19 H19A 0.9800
C19 H19B 0.9800
C19 H19C 0.9800
C20 H20A 0.9800
C20 H20B 0.9800
C20 H20C 0.9800
C21 C22 1.491(10)
C21 C28 1.501(10)
C22 C27 1.376(11)
C22 C23 1.414(10)
C23 C24 1.386(12)
C23 H23 0.9500
C24 C25 1.378(13)
C24 H24 0.9500
C25 C26 1.383(13)
C25 H25 0.9500
C26 C27 1.402(12)
C26 H26 0.9500
C27 H27 0.9500
C28 C32 1.392(10)
C28 C29 1.406(11)
C29 C30 1.378(11)
C29 H29 0.9500
C30 H30 0.9500
C31 C32 1.374(11)
C31 H31 0.9500
C32 H32 0.9500
C33 C38 1.388(10)
C33 C34 1.404(10)
C34 C35 1.408(10)
C34 C39 1.474(11)
C35 C36 1.364(12)
C35 H35 0.9500
C36 C37 1.383(11)
C36 H36 0.9500
C37 C38 1.408(11)
C37 H37 0.9500
C38 C40 1.503(11)
C39 H39A 0.9800
C39 H39B 0.9800
C39 H39C 0.9800
C40 H40A 0.9800
C40 H40B 0.9800
C40 H40C 0.9800
C41 C42 1.482(11)
C41 C48 1.511(11)
C42 C47 1.387(11)
C42 C43 1.404(11)
C43 C44 1.392(11)
C43 H43 0.9500
C44 C45 1.362(12)
C44 H44 0.9500
C45 C46 1.408(12)
C45 H45 0.9500
C46 C47 1.387(12)
C46 H46 0.9500
C47 H47 0.9500
C48 C52 1.398(12)
C48 C49 1.405(11)
C49 C50 1.389(11)
C49 H49 0.9500
C50 H50 0.9500
C51 C52 1.359(11)
C51 H51 0.9500
C52 H52 0.9500
C53 C54 1.372(11)
C53 C58 1.407(11)
C54 C55 1.396(11)
C54 C59 1.511(12)
C55 C56 1.395(11)
C55 H55 0.9500
C56 C57 1.359(12)
C56 H56 0.9500
C57 C58 1.395(11)
C57 H57 0.9500
C58 C60 1.505(12)
C59 H59A 0.9800
C59 H59B 0.9800
C59 H59C 0.9800
C60 H60A 0.9800
C60 H60B 0.9800
C60 H60C 0.9800
C61 C62 1.482(11)
C61 C68 1.508(11)
C62 C67 1.361(12)
C62 C63 1.425(12)
C63 C64 1.365(14)
C63 H63 0.9500
C64 C65 1.364(16)
C64 H64 0.9500
C65 C66 1.417(16)
C65 H65 0.9500
C66 C67 1.412(13)
C66 H66 0.9500
C67 H67 0.9500
C68 C69 1.391(10)
C68 C72 1.398(10)
C69 C70 1.379(11)
C69 H69 0.9500
C70 H70 0.9500
C71 C72 1.371(10)
C71 H71 0.9500
C72 H72 0.9500
C73 C74 1.391(11)
C73 C78 1.392(11)
C74 C75 1.392(11)
C74 C79 1.496(11)
C75 C76 1.382(12)
C75 H75 0.9500
C76 C77 1.375(12)
C76 H76 0.9500
C77 C78 1.414(12)
C77 H77 0.9500
C78 C80 1.493(12)
C79 H79A 0.9800
C79 H79B 0.9800
C79 H79C 0.9800
C80 H80A 0.9800
C80 H80B 0.9800
C80 H80C 0.9800
F1 B1 1.392(12)
F2 B1 1.385(12)
F3 B1 1.389(11)
F4 B1 1.353(11)
F5 B2 1.396(10)
F6 B2 1.373(11)
F7 B2 1.404(10)
F8 B2 1.375(10)
F9 B4 1.390(10)
F10 B4 1.408(10)
F11 B4 1.397(10)
F12 B4 1.375(10)
F16 B3 1.364(13)
F24 B3 1.337(13)
F30 B3 1.394(13)
F32 B3 1.409(15)

loop_
_geom_torsion_atom_site_label_1
_geom_torsion_atom_site_label_2
_geom_torsion_atom_site_label_3
_geom_torsion_atom_site_label_4
_geom_torsion
O1 C1 C2 C7 157.2(8)
C8 C1 C2 C7 -21.5(11)
O1 C1 C2 C3 -16.2(11)
C8 C1 C2 C3 165.1(7)
C7 C2 C3 C4 -1.3(12)
C1 C2 C3 C4 172.3(7)
C2 C3 C4 C5 -0.1(13)
C3 C4 C5 C6 -0.5(14)
C4 C5 C6 C7 2.6(14)
C3 C2 C7 C6 3.4(12)
C1 C2 C7 C6 -169.9(8)
C5 C6 C7 C2 -4.0(13)
O1 C1 C8 C12 135.5(8)
C2 C1 C8 C12 -45.8(11)
O1 C1 C8 C9 -41.1(10)
C2 C1 C8 C9 137.6(7)
C12 C8 C9 C10 -0.8(12)
C1 C8 C9 C10 175.9(8)
C8 C9 C10 N1 -0.9(12)
C11 N1 C10 C9 0.4(12)
C13 N1 C10 C9 -175.4(8)
C10 N1 C11 C12 1.9(11)
C13 N1 C11 C12 177.6(8)
N1 C11 C12 C8 -3.7(12)
C9 C8 C12 C11 3.1(12)
C1 C8 C12 C11 -173.5(7)
C11 N1 C13 C18 -106.7(9)
C10 N1 C13 C18 69.1(9)
C11 N1 C13 C14 74.0(9)
C10 N1 C13 C14 -110.2(9)
C18 C13 C14 C15 0.4(12)
N1 C13 C14 C15 179.7(7)
C18 C13 C14 C19 -179.3(9)
N1 C13 C14 C19 0.0(12)
C13 C14 C15 C16 -0.9(12)
C19 C14 C15 C16 178.8(8)
C14 C15 C16 C17 0.4(13)
C15 C16 C17 C18 0.6(12)
C14 C13 C18 C17 0.6(12)
N1 C13 C18 C17 -178.7(7)
C14 C13 C18 C20 179.7(8)
N1 C13 C18 C20 0.4(12)
C16 C17 C18 C13 -1.1(12)
C16 C17 C18 C20 179.7(8)
O2 C21 C22 C27 -152.4(7)
C28 C21 C22 C27 31.3(10)
O2 C21 C22 C23 25.0(10)
C28 C21 C22 C23 -151.3(7)
C27 C22 C23 C24 2.2(11)
C21 C22 C23 C24 -175.2(7)
C22 C23 C24 C25 -0.6(13)
C23 C24 C25 C26 -0.9(14)
C24 C25 C26 C27 0.7(14)
C23 C22 C27 C26 -2.4(12)
C21 C22 C27 C26 174.9(7)
C25 C26 C27 C22 0.9(13)
O2 C21 C28 C32 -142.6(8)
C22 C21 C28 C32 33.8(10)
O2 C21 C28 C29 31.7(10)
C22 C21 C28 C29 -151.9(7)
C32 C28 C29 C30 1.3(11)
C21 C28 C29 C30 -173.2(7)
C31 N2 C30 C29 -0.2(11)
C33 N2 C30 C29 176.4(7)
C28 C29 C30 N2 0.0(11)
C30 N2 C31 C32 -0.9(11)
C33 N2 C31 C32 -177.6(7)
N2 C31 C32 C28 2.2(11)
C29 C28 C32 C31 -2.4(11)
C21 C28 C32 C31 171.9(7)
C31 N2 C33 C38 104.5(8)
C30 N2 C33 C38 -72.2(9)
C31 N2 C33 C34 -73.7(9)
C30 N2 C33 C34 109.5(8)
C38 C33 C34 C35 0.7(11)
N2 C33 C34 C35 178.8(6)
C38 C33 C34 C39 -179.7(7)
N2 C33 C34 C39 -1.6(11)
C33 C34 C35 C36 -0.5(11)
C39 C34 C35 C36 179.8(8)
C34 C35 C36 C37 -0.8(12)
C35 C36 C37 C38 2.0(12)
C34 C33 C38 C37 0.4(11)
N2 C33 C38 C37 -177.6(6)
C34 C33 C38 C40 179.1(7)
N2 C33 C38 C40 1.0(10)
C36 C37 C38 C33 -1.8(10)
C36 C37 C38 C40 179.5(7)
O3 C41 C42 C47 -150.6(8)
C48 C41 C42 C47 30.9(11)
O3 C41 C42 C43 29.2(11)
C48 C41 C42 C43 -149.4(7)
C47 C42 C43 C44 -0.5(11)
C41 C42 C43 C44 179.7(7)
C42 C43 C44 C45 0.8(12)
C43 C44 C45 C46 0.3(13)
C44 C45 C46 C47 -1.5(13)
C43 C42 C47 C46 -0.7(11)
C41 C42 C47 C46 179.0(7)
C45 C46 C47 C42 1.7(12)
O3 C41 C48 C52 -148.6(8)
C42 C41 C48 C52 30.0(11)
O3 C41 C48 C49 24.8(11)
C42 C41 C48 C49 -156.6(7)
C52 C48 C49 C50 -1.6(11)
C41 C48 C49 C50 -175.2(7)
C51 N3 C50 C49 0.2(12)
C53 N3 C50 C49 173.7(7)
C48 C49 C50 N3 1.8(12)
C50 N3 C51 C52 -2.6(12)
C53 N3 C51 C52 -176.1(7)
N3 C51 C52 C48 2.8(12)
C49 C48 C52 C51 -0.7(12)
C41 C48 C52 C51 172.6(8)
C50 N3 C53 C54 -105.9(9)
C51 N3 C53 C54 67.8(10)
C50 N3 C53 C58 73.5(10)
C51 N3 C53 C58 -112.8(8)
C58 C53 C54 C55 2.2(13)
N3 C53 C54 C55 -178.4(7)
C58 C53 C54 C59 -178.8(8)
N3 C53 C54 C59 0.6(12)
C53 C54 C55 C56 -3.4(12)
C59 C54 C55 C56 177.6(8)
C54 C55 C56 C57 2.1(12)
C55 C56 C57 C58 0.6(12)
C56 C57 C58 C53 -1.7(11)
C56 C57 C58 C60 177.3(8)
C54 C53 C58 C57 0.3(12)
N3 C53 C58 C57 -179.1(7)
C54 C53 C58 C60 -178.7(8)
N3 C53 C58 C60 1.9(11)
O4 C61 C62 C67 165.8(8)
C68 C61 C62 C67 -14.2(11)
O4 C61 C62 C63 -8.6(12)
C68 C61 C62 C63 171.4(7)
C67 C62 C63 C64 -1.6(13)
C61 C62 C63 C64 172.9(9)
C62 C63 C64 C65 -1.2(15)
C63 C64 C65 C66 2.9(16)
C64 C65 C66 C67 -1.9(14)
C63 C62 C67 C66 2.6(13)
C61 C62 C67 C66 -171.6(8)
C65 C66 C67 C62 -0.9(13)
O4 C61 C68 C69 -47.3(10)
C62 C61 C68 C69 132.7(7)
O4 C61 C68 C72 127.9(8)
C62 C61 C68 C72 -52.1(10)
C72 C68 C69 C70 1.0(11)
C61 C68 C69 C70 176.5(7)
C71 N4 C70 C69 3.4(11)
C73 N4 C70 C69 -173.9(7)
C68 C69 C70 N4 -3.5(11)
C70 N4 C71 C72 -0.7(11)
C73 N4 C71 C72 176.5(7)
N4 C71 C72 C68 -1.8(11)
C69 C68 C72 C71 1.6(10)
C61 C68 C72 C71 -173.6(7)
C71 N4 C73 C74 -115.2(8)
C70 N4 C73 C74 62.0(9)
C71 N4 C73 C78 66.0(9)
C70 N4 C73 C78 -116.8(8)
C78 C73 C74 C75 1.8(12)
N4 C73 C74 C75 -176.9(7)
C78 C73 C74 C79 -177.0(8)
N4 C73 C74 C79 4.3(11)
C73 C74 C75 C76 -0.3(12)
C79 C74 C75 C76 178.5(8)
C74 C75 C76 C77 -0.9(13)
C75 C76 C77 C78 0.7(13)
C74 C73 C78 C77 -1.9(12)
N4 C73 C78 C77 176.8(7)
C74 C73 C78 C80 177.7(8)
N4 C73 C78 C80 -3.6(12)
C76 C77 C78 C73 0.7(12)
C76 C77 C78 C80 -179.0(8)
